data_7052179
loop_
_publ_author_name
'Jones, Cameron'
'Rose, Richard P.'

_publ_section_title
;
 Synthesis and characterisation of tetramethylpiperidinyloxide (TEMPO)
 complexes of group 13 metal hydrides
;
_journal_issue 8
_journal_name_full 'New Journal of Chemistry'
_journal_page_first 1484
_journal_paper_doi 10.1039/b702641b
_journal_volume 31
_journal_year 2007
_chemical_formula_sum 'C25 H50 Al N3 O2'
_chemical_formula_weight 451.66
_chemical_name_systematic
;
?
;
_space_group_IT_number 14
_symmetry_cell_setting monoclinic
_symmetry_space_group_name_Hall '-P 2ybc'
_symmetry_space_group_name_H-M 'P 1 21/c 1'
_atom_sites_solution_hydrogens geom
_atom_sites_solution_primary direct
_atom_sites_solution_secondary difmap
_audit_creation_method SHELXL-97
_cell_angle_alpha 90.00
_cell_angle_beta 95.14(3)
_cell_angle_gamma 90.00
_cell_formula_units_Z 4
_cell_length_a 12.707(3)
_cell_length_b 11.963(2)
_cell_length_c 17.660(4)
_cell_measurement_temperature 150(2)
_cell_volume 2673.8(10)
_computing_structure_refinement 'SHELXL-97 (Sheldrick, 1997)'
_computing_structure_solution 'SHELXS-97 (Sheldrick, 1990)'
_diffrn_ambient_temperature 150(2)
_diffrn_measured_fraction_theta_full 0.994
_diffrn_measured_fraction_theta_max 0.994
_diffrn_measurement_device_type 'Nonius Kappa CCD'
_diffrn_radiation_monochromator graphite
_diffrn_radiation_source 'fine-focus sealed tube'
_diffrn_radiation_type MoK\a
_diffrn_radiation_wavelength 0.71073
_diffrn_reflns_av_R_equivalents 0.0763
_diffrn_reflns_av_sigmaI/netI 0.0781
_diffrn_reflns_limit_h_max 16
_diffrn_reflns_limit_h_min -16
_diffrn_reflns_limit_k_max 15
_diffrn_reflns_limit_k_min -13
_diffrn_reflns_limit_l_max 22
_diffrn_reflns_limit_l_min -22
_diffrn_reflns_number 18772
_diffrn_reflns_theta_full 27.48
_diffrn_reflns_theta_max 27.48
_diffrn_reflns_theta_min 3.64
_exptl_absorpt_coefficient_mu 0.100
_exptl_absorpt_correction_T_max 0.990
_exptl_absorpt_correction_T_min 0.925
_exptl_absorpt_correction_type multi-scan
_exptl_absorpt_process_details 'Sortav (Blessing, 1995)'
_exptl_crystal_colour colourless
_exptl_crystal_density_diffrn 1.122
_exptl_crystal_density_method 'not measured'
_exptl_crystal_description block
_exptl_crystal_F_000 1000
_exptl_crystal_size_max 0.10
_exptl_crystal_size_mid 0.10
_exptl_crystal_size_min 0.08
_refine_diff_density_max 0.335
_refine_diff_density_min -0.262
_refine_diff_density_rms 0.049
_refine_ls_extinction_method none
_refine_ls_goodness_of_fit_ref 1.016
_refine_ls_hydrogen_treatment mixed
_refine_ls_matrix_type full
_refine_ls_number_parameters 293
_refine_ls_number_reflns 6103
_refine_ls_number_restraints 0
_refine_ls_restrained_S_all 1.016
_refine_ls_R_factor_all 0.0970
_refine_ls_R_factor_gt 0.0599
_refine_ls_shift/su_max 0.000
_refine_ls_shift/su_mean 0.000
_refine_ls_structure_factor_coef Fsqd
_refine_ls_weighting_details 'calc w=1/[\s^2^(Fo^2^)+(0.0402P)^2^+1.5346P] where P=(Fo^2^+2Fc^2^)/3'
_refine_ls_weighting_scheme calc
_refine_ls_wR_factor_gt 0.1197
_refine_ls_wR_factor_ref 0.1356
_reflns_number_gt 4199
_reflns_number_total 6103
_reflns_threshold_expression >2sigma(I)
_cod_data_source_file b702641b.txt
_cod_data_source_block compound3
_cod_original_cell_volume 2673.8(9)
_cod_original_sg_symbol_H-M P2(1)/c
_cod_database_code 7052179

loop_
_symmetry_equiv_pos_as_xyz
'x, y, z'
'-x, y+1/2, -z+1/2'
'-x, -y, -z'
'x, -y-1/2, z-1/2'

loop_
_atom_site_label
_atom_site_type_symbol
_atom_site_fract_x
_atom_site_fract_y
_atom_site_fract_z
_atom_site_U_iso_or_equiv
_atom_site_adp_type
_atom_site_occupancy
_atom_site_symmetry_multiplicity
_atom_site_calc_flag
_atom_site_refinement_flags
_atom_site_disorder_assembly
_atom_site_disorder_group
Al1 Al 0.66298(4) 0.15287(5) 0.06821(3) 0.02280(17) Uani 1 1 d . . .
O1 O 0.75949(10) 0.10132(11) 0.13551(8) 0.0257(3) Uani 1 1 d . . .
O2 O 0.65403(10) 0.29702(11) 0.05081(8) 0.0262(3) Uani 1 1 d . . .
N1 N 0.84562(12) 0.03104(13) 0.11347(9) 0.0228(4) Uani 1 1 d . . .
N2 N 0.74659(12) 0.36018(13) 0.03347(9) 0.0237(4) Uani 1 1 d . . .
N3 N 0.53377(12) 0.14997(14) 0.12714(9) 0.0240(4) Uani 1 1 d . . .
C1 C 0.82907(15) -0.08365(16) 0.14461(11) 0.0262(4) Uani 1 1 d . . .
C2 C 0.92598(16) -0.15441(18) 0.13147(12) 0.0323(5) Uani 1 1 d . . .
H2A H 0.9181 -0.2290 0.1545 0.039 Uiso 1 1 calc R . .
H2B H 0.9291 -0.1650 0.0761 0.039 Uiso 1 1 calc R . .
C3 C 1.02886(17) -0.10256(18) 0.16469(13) 0.0340(5) Uani 1 1 d . . .
H3A H 1.0284 -0.0942 0.2204 0.041 Uiso 1 1 calc R . .
H3B H 1.0892 -0.1509 0.1543 0.041 Uiso 1 1 calc R . .
C4 C 1.03948(16) 0.01070(18) 0.12803(13) 0.0325(5) Uani 1 1 d . . .
H4A H 1.0450 0.0001 0.0729 0.039 Uiso 1 1 calc R . .
H4B H 1.1058 0.0462 0.1498 0.039 Uiso 1 1 calc R . .
C5 C 0.94678(15) 0.08980(17) 0.13884(12) 0.0259(4) Uani 1 1 d . . .
C6 C 0.73548(17) -0.13494(18) 0.09646(14) 0.0370(5) Uani 1 1 d . . .
H6A H 0.6707 -0.0948 0.1058 0.055 Uiso 1 1 calc R . .
H6B H 0.7284 -0.2138 0.1102 0.055 Uiso 1 1 calc R . .
H6C H 0.7473 -0.1292 0.0425 0.055 Uiso 1 1 calc R . .
C7 C 0.80695(18) -0.08719(19) 0.22867(12) 0.0352(5) Uani 1 1 d . . .
H7A H 0.8728 -0.0740 0.2607 0.053 Uiso 1 1 calc R . .
H7B H 0.7785 -0.1607 0.2405 0.053 Uiso 1 1 calc R . .
H7C H 0.7554 -0.0292 0.2384 0.053 Uiso 1 1 calc R . .
C8 C 0.95380(17) 0.13365(18) 0.22071(12) 0.0334(5) Uani 1 1 d . . .
H8A H 0.8867 0.1690 0.2304 0.050 Uiso 1 1 calc R . .
H8B H 1.0109 0.1887 0.2280 0.050 Uiso 1 1 calc R . .
H8C H 0.9682 0.0713 0.2561 0.050 Uiso 1 1 calc R . .
C9 C 0.95546(16) 0.18776(18) 0.08393(13) 0.0344(5) Uani 1 1 d . . .
H9A H 0.9525 0.1595 0.0317 0.052 Uiso 1 1 calc R . .
H9B H 1.0226 0.2267 0.0963 0.052 Uiso 1 1 calc R . .
H9C H 0.8968 0.2397 0.0886 0.052 Uiso 1 1 calc R . .
C10 C 0.73725(16) 0.38404(19) -0.04970(12) 0.0314(5) Uani 1 1 d . . .
C11 C 0.83455(18) 0.4529(2) -0.06517(15) 0.0491(7) Uani 1 1 d . . .
H11A H 0.8983 0.4056 -0.0558 0.059 Uiso 1 1 calc R . .
H11B H 0.8286 0.4751 -0.1194 0.059 Uiso 1 1 calc R . .
C12 C 0.8481(2) 0.5571(2) -0.01633(17) 0.0542(7) Uani 1 1 d . . .
H12A H 0.9142 0.5960 -0.0265 0.065 Uiso 1 1 calc R . .
H12B H 0.7882 0.6087 -0.0290 0.065 Uiso 1 1 calc R . .
C13 C 0.85248(17) 0.5251(2) 0.06644(15) 0.0409(6) Uani 1 1 d . . .
H13A H 0.8575 0.5939 0.0977 0.049 Uiso 1 1 calc R . .
H13B H 0.9172 0.4805 0.0797 0.049 Uiso 1 1 calc R . .
C14 C 0.75641(15) 0.45758(17) 0.08635(12) 0.0287(5) Uani 1 1 d . . .
C15 C 0.63454(17) 0.4421(2) -0.08173(14) 0.0400(6) Uani 1 1 d . . .
H15A H 0.5738 0.4050 -0.0621 0.060 Uiso 1 1 calc R . .
H15B H 0.6282 0.4375 -0.1374 0.060 Uiso 1 1 calc R . .
H15C H 0.6362 0.5207 -0.0661 0.060 Uiso 1 1 calc R . .
C16 C 0.7429(2) 0.2720(2) -0.09021(13) 0.0446(6) Uani 1 1 d . . .
H16A H 0.8001 0.2269 -0.0649 0.067 Uiso 1 1 calc R . .
H16B H 0.7565 0.2846 -0.1433 0.067 Uiso 1 1 calc R . .
H16C H 0.6756 0.2323 -0.0885 0.067 Uiso 1 1 calc R . .
C17 C 0.65723(17) 0.53117(18) 0.08678(15) 0.0386(6) Uani 1 1 d . . .
H17A H 0.6511 0.5787 0.0414 0.058 Uiso 1 1 calc R . .
H17B H 0.6628 0.5782 0.1324 0.058 Uiso 1 1 calc R . .
H17C H 0.5945 0.4835 0.0868 0.058 Uiso 1 1 calc R . .
C18 C 0.78129(17) 0.41133(19) 0.16656(12) 0.0345(5) Uani 1 1 d . . .
H18A H 0.7193 0.3718 0.1823 0.052 Uiso 1 1 calc R . .
H18B H 0.7994 0.4731 0.2018 0.052 Uiso 1 1 calc R . .
H18C H 0.8411 0.3595 0.1671 0.052 Uiso 1 1 calc R . .
C19 C 0.44009(16) 0.1930(2) 0.07777(12) 0.0338(5) Uani 1 1 d . . .
H19A H 0.4250 0.1422 0.0339 0.041 Uiso 1 1 calc R . .
H19B H 0.4567 0.2677 0.0579 0.041 Uiso 1 1 calc R . .
C20 C 0.34200(18) 0.2013(3) 0.12246(15) 0.0555(8) Uani 1 1 d . . .
H20A H 0.3227 0.2807 0.1286 0.067 Uiso 1 1 calc R . .
H20B H 0.2816 0.1629 0.0942 0.067 Uiso 1 1 calc R . .
C21 C 0.36520(16) 0.14755(19) 0.19994(13) 0.0335(5) Uani 1 1 d . . .
H21 H 0.3002 0.1467 0.2280 0.040 Uiso 1 1 calc R . .
C22 C 0.45211(18) 0.2149(2) 0.24359(14) 0.0451(6) Uani 1 1 d . . .
H22A H 0.4728 0.1788 0.2931 0.054 Uiso 1 1 calc R . .
H22B H 0.4262 0.2911 0.2534 0.054 Uiso 1 1 calc R . .
C23 C 0.54819(16) 0.22169(19) 0.19663(12) 0.0310(5) Uani 1 1 d . . .
H23A H 0.5588 0.3002 0.1814 0.037 Uiso 1 1 calc R . .
H23B H 0.6122 0.1974 0.2284 0.037 Uiso 1 1 calc R . .
C24 C 0.4049(2) 0.0301(2) 0.18994(18) 0.0552(8) Uani 1 1 d . . .
H24A H 0.3512 -0.0136 0.1584 0.066 Uiso 1 1 calc R . .
H24B H 0.4171 -0.0067 0.2401 0.066 Uiso 1 1 calc R . .
C25 C 0.50858(16) 0.03323(17) 0.15122(13) 0.0332(5) Uani 1 1 d . . .
H25A H 0.5670 0.0048 0.1869 0.040 Uiso 1 1 calc R . .
H25B H 0.5023 -0.0163 0.1061 0.040 Uiso 1 1 calc R . .
H1 H 0.6310(17) 0.0760(19) -0.0009(13) 0.041(6) Uiso 1 1 d . . .

loop_
_atom_site_aniso_label
_atom_site_aniso_U_11
_atom_site_aniso_U_22
_atom_site_aniso_U_33
_atom_site_aniso_U_23
_atom_site_aniso_U_13
_atom_site_aniso_U_12
Al1 0.0238(3) 0.0198(3) 0.0249(3) -0.0004(2) 0.0026(2) -0.0008(2)
O1 0.0224(7) 0.0237(7) 0.0310(8) -0.0027(6) 0.0022(6) 0.0047(6)
O2 0.0261(7) 0.0213(7) 0.0316(8) 0.0023(6) 0.0058(6) -0.0027(6)
N1 0.0225(8) 0.0198(8) 0.0262(8) -0.0019(7) 0.0032(6) 0.0051(7)
N2 0.0216(8) 0.0219(9) 0.0278(9) 0.0048(7) 0.0044(7) 0.0000(7)
N3 0.0232(8) 0.0223(9) 0.0265(9) 0.0023(7) 0.0014(7) -0.0007(7)
C1 0.0306(10) 0.0196(10) 0.0281(11) 0.0010(8) 0.0016(8) 0.0005(8)
C2 0.0389(11) 0.0227(10) 0.0345(12) -0.0015(9) -0.0005(9) 0.0058(10)
C3 0.0332(11) 0.0296(12) 0.0387(12) -0.0004(10) 0.0010(9) 0.0099(9)
C4 0.0262(10) 0.0323(12) 0.0393(12) 0.0007(10) 0.0035(9) 0.0045(9)
C5 0.0237(9) 0.0231(10) 0.0305(11) 0.0005(9) 0.0012(8) 0.0010(8)
C6 0.0380(12) 0.0245(11) 0.0468(14) -0.0061(10) -0.0060(10) -0.0012(10)
C7 0.0405(12) 0.0295(12) 0.0361(12) 0.0056(10) 0.0071(10) -0.0003(10)
C8 0.0336(11) 0.0294(12) 0.0357(12) -0.0079(10) -0.0046(9) -0.0018(9)
C9 0.0281(11) 0.0303(12) 0.0454(13) 0.0065(10) 0.0076(9) 0.0005(9)
C10 0.0270(10) 0.0389(13) 0.0285(11) 0.0121(10) 0.0040(8) 0.0041(9)
C11 0.0331(12) 0.0706(19) 0.0443(14) 0.0279(14) 0.0066(10) -0.0031(13)
C12 0.0369(13) 0.0510(16) 0.0746(19) 0.0279(15) 0.0049(13) -0.0150(12)
C13 0.0304(11) 0.0322(13) 0.0595(16) 0.0051(12) 0.0006(11) -0.0066(10)
C14 0.0239(10) 0.0225(10) 0.0396(12) -0.0008(9) 0.0025(9) 0.0010(8)
C15 0.0356(12) 0.0430(14) 0.0399(13) 0.0141(11) -0.0040(10) 0.0020(11)
C16 0.0486(14) 0.0588(16) 0.0272(12) 0.0032(11) 0.0083(10) 0.0151(13)
C17 0.0331(11) 0.0257(11) 0.0573(15) -0.0049(11) 0.0050(11) 0.0043(10)
C18 0.0358(11) 0.0318(12) 0.0354(12) -0.0083(10) 0.0005(9) 0.0003(10)
C19 0.0257(10) 0.0443(13) 0.0312(11) 0.0072(10) 0.0013(9) 0.0021(10)
C20 0.0285(12) 0.092(2) 0.0463(15) 0.0206(15) 0.0059(11) 0.0092(13)
C21 0.0259(10) 0.0377(12) 0.0384(12) 0.0060(10) 0.0104(9) 0.0007(10)
C22 0.0389(13) 0.0546(16) 0.0440(14) -0.0076(12) 0.0159(11) -0.0045(12)
C23 0.0311(10) 0.0323(12) 0.0298(11) -0.0043(9) 0.0037(9) -0.0039(9)
C24 0.0545(15) 0.0319(13) 0.086(2) 0.0038(13) 0.0416(15) -0.0038(12)
C25 0.0336(11) 0.0213(11) 0.0459(13) 0.0038(10) 0.0110(10) -0.0010(9)

loop_
_atom_type_symbol
_atom_type_description
_atom_type_scat_dispersion_real
_atom_type_scat_dispersion_imag
_atom_type_scat_source
C C 0.0033 0.0016 'International Tables Vol C Tables 4.2.6.8 and 6.1.1.4'
H H 0.0000 0.0000 'International Tables Vol C Tables 4.2.6.8 and 6.1.1.4'
N N 0.0061 0.0033 'International Tables Vol C Tables 4.2.6.8 and 6.1.1.4'
O O 0.0106 0.0060 'International Tables Vol C Tables 4.2.6.8 and 6.1.1.4'
Al Al 0.0645 0.0514 'International Tables Vol C Tables 4.2.6.8 and 6.1.1.4'

loop_
_geom_angle_atom_site_label_1
_geom_angle_atom_site_label_2
_geom_angle_atom_site_label_3
_geom_angle
_geom_angle_site_symmetry_1
_geom_angle_site_symmetry_3
_geom_angle_publ_flag
O1 Al1 O2 119.89(7) . . ?
O1 Al1 N3 101.38(7) . . ?
O2 Al1 N3 93.68(7) . . ?
O1 Al1 H1 116.5(8) . . ?
O2 Al1 H1 115.8(8) . . ?
N3 Al1 H1 103.1(8) . . ?
N1 O1 Al1 121.37(11) . . ?
N2 O2 Al1 120.48(10) . . ?
O1 N1 C5 107.08(13) . . ?
O1 N1 C1 107.22(14) . . ?
C5 N1 C1 117.67(15) . . ?
O2 N2 C10 108.22(14) . . ?
O2 N2 C14 107.35(14) . . ?
C10 N2 C14 117.52(16) . . ?
C23 N3 C19 108.20(16) . . ?
C23 N3 C25 108.34(16) . . ?
C19 N3 C25 107.74(16) . . ?
C23 N3 Al1 111.55(12) . . ?
C19 N3 Al1 109.47(12) . . ?
C25 N3 Al1 111.41(12) . . ?
N1 C1 C6 106.92(16) . . ?
N1 C1 C2 108.03(16) . . ?
C6 C1 C2 106.90(17) . . ?
N1 C1 C7 115.04(16) . . ?
C6 C1 C7 109.04(18) . . ?
C2 C1 C7 110.55(17) . . ?
C3 C2 C1 113.13(17) . . ?
C3 C2 H2A 109.0 . . ?
C1 C2 H2A 109.0 . . ?
C3 C2 H2B 109.0 . . ?
C1 C2 H2B 109.0 . . ?
H2A C2 H2B 107.8 . . ?
C4 C3 C2 107.92(17) . . ?
C4 C3 H3A 110.1 . . ?
C2 C3 H3A 110.1 . . ?
C4 C3 H3B 110.1 . . ?
C2 C3 H3B 110.1 . . ?
H3A C3 H3B 108.4 . . ?
C3 C4 C5 113.56(18) . . ?
C3 C4 H4A 108.9 . . ?
C5 C4 H4A 108.9 . . ?
C3 C4 H4B 108.9 . . ?
C5 C4 H4B 108.9 . . ?
H4A C4 H4B 107.7 . . ?
N1 C5 C9 106.16(16) . . ?
N1 C5 C8 114.74(16) . . ?
C9 C5 C8 109.50(17) . . ?
N1 C5 C4 108.72(16) . . ?
C9 C5 C4 107.04(17) . . ?
C8 C5 C4 110.34(17) . . ?
C1 C6 H6A 109.5 . . ?
C1 C6 H6B 109.5 . . ?
H6A C6 H6B 109.5 . . ?
C1 C6 H6C 109.5 . . ?
H6A C6 H6C 109.5 . . ?
H6B C6 H6C 109.5 . . ?
C1 C7 H7A 109.5 . . ?
C1 C7 H7B 109.5 . . ?
H7A C7 H7B 109.5 . . ?
C1 C7 H7C 109.5 . . ?
H7A C7 H7C 109.5 . . ?
H7B C7 H7C 109.5 . . ?
C5 C8 H8A 109.5 . . ?
C5 C8 H8B 109.5 . . ?
H8A C8 H8B 109.5 . . ?
C5 C8 H8C 109.5 . . ?
H8A C8 H8C 109.5 . . ?
H8B C8 H8C 109.5 . . ?
C5 C9 H9A 109.5 . . ?
C5 C9 H9B 109.5 . . ?
H9A C9 H9B 109.5 . . ?
C5 C9 H9C 109.5 . . ?
H9A C9 H9C 109.5 . . ?
H9B C9 H9C 109.5 . . ?
N2 C10 C16 106.92(17) . . ?
N2 C10 C11 106.55(17) . . ?
C16 C10 C11 108.5(2) . . ?
N2 C10 C15 115.98(17) . . ?
C16 C10 C15 107.33(18) . . ?
C11 C10 C15 111.28(19) . . ?
C12 C11 C10 113.2(2) . . ?
C12 C11 H11A 108.9 . . ?
C10 C11 H11A 108.9 . . ?
C12 C11 H11B 108.9 . . ?
C10 C11 H11B 108.9 . . ?
H11A C11 H11B 107.8 . . ?
C13 C12 C11 109.6(2) . . ?
C13 C12 H12A 109.8 . . ?
C11 C12 H12A 109.8 . . ?
C13 C12 H12B 109.8 . . ?
C11 C12 H12B 109.8 . . ?
H12A C12 H12B 108.2 . . ?
C12 C13 C14 113.33(19) . . ?
C12 C13 H13A 108.9 . . ?
C14 C13 H13A 108.9 . . ?
C12 C13 H13B 108.9 . . ?
C14 C13 H13B 108.9 . . ?
H13A C13 H13B 107.7 . . ?
N2 C14 C18 107.25(16) . . ?
N2 C14 C13 106.98(17) . . ?
C18 C14 C13 107.52(17) . . ?
N2 C14 C17 115.32(16) . . ?
C18 C14 C17 107.72(18) . . ?
C13 C14 C17 111.71(18) . . ?
C10 C15 H15A 109.5 . . ?
C10 C15 H15B 109.5 . . ?
H15A C15 H15B 109.5 . . ?
C10 C15 H15C 109.5 . . ?
H15A C15 H15C 109.5 . . ?
H15B C15 H15C 109.5 . . ?
C10 C16 H16A 109.5 . . ?
C10 C16 H16B 109.5 . . ?
H16A C16 H16B 109.5 . . ?
C10 C16 H16C 109.5 . . ?
H16A C16 H16C 109.5 . . ?
H16B C16 H16C 109.5 . . ?
C14 C17 H17A 109.5 . . ?
C14 C17 H17B 109.5 . . ?
H17A C17 H17B 109.5 . . ?
C14 C17 H17C 109.5 . . ?
H17A C17 H17C 109.5 . . ?
H17B C17 H17C 109.5 . . ?
C14 C18 H18A 109.5 . . ?
C14 C18 H18B 109.5 . . ?
H18A C18 H18B 109.5 . . ?
C14 C18 H18C 109.5 . . ?
H18A C18 H18C 109.5 . . ?
H18B C18 H18C 109.5 . . ?
N3 C19 C20 111.17(17) . . ?
N3 C19 H19A 109.4 . . ?
C20 C19 H19A 109.4 . . ?
N3 C19 H19B 109.4 . . ?
C20 C19 H19B 109.4 . . ?
H19A C19 H19B 108.0 . . ?
C21 C20 C19 109.57(18) . . ?
C21 C20 H20A 109.8 . . ?
C19 C20 H20A 109.8 . . ?
C21 C20 H20B 109.8 . . ?
C19 C20 H20B 109.8 . . ?
H20A C20 H20B 108.2 . . ?
C24 C21 C20 109.2(2) . . ?
C24 C21 C22 108.5(2) . . ?
C20 C21 C22 107.9(2) . . ?
C24 C21 H21 110.4 . . ?
C20 C21 H21 110.4 . . ?
C22 C21 H21 110.4 . . ?
C21 C22 C23 109.28(19) . . ?
C21 C22 H22A 109.8 . . ?
C23 C22 H22A 109.8 . . ?
C21 C22 H22B 109.8 . . ?
C23 C22 H22B 109.8 . . ?
H22A C22 H22B 108.3 . . ?
N3 C23 C22 111.57(17) . . ?
N3 C23 H23A 109.3 . . ?
C22 C23 H23A 109.3 . . ?
N3 C23 H23B 109.3 . . ?
C22 C23 H23B 109.3 . . ?
H23A C23 H23B 108.0 . . ?
C21 C24 C25 109.78(18) . . ?
C21 C24 H24A 109.7 . . ?
C25 C24 H24A 109.7 . . ?
C21 C24 H24B 109.7 . . ?
C25 C24 H24B 109.7 . . ?
H24A C24 H24B 108.2 . . ?
N3 C25 C24 111.14(17) . . ?
N3 C25 H25A 109.4 . . ?
C24 C25 H25A 109.4 . . ?
N3 C25 H25B 109.4 . . ?
C24 C25 H25B 109.4 . . ?
H25A C25 H25B 108.0 . . ?

loop_
_geom_bond_atom_site_label_1
_geom_bond_atom_site_label_2
_geom_bond_distance
_geom_bond_site_symmetry_2
_geom_bond_publ_flag
Al1 O1 1.7423(15) . ?
Al1 O2 1.7535(15) . ?
Al1 N3 2.0215(17) . ?
Al1 H1 1.55(2) . ?
O1 N1 1.4602(19) . ?
O2 N2 1.453(2) . ?
N1 C5 1.498(2) . ?
N1 C1 1.500(2) . ?
N2 C10 1.490(3) . ?
N2 C14 1.492(3) . ?
N3 C23 1.495(3) . ?
N3 C19 1.502(3) . ?
N3 C25 1.503(3) . ?
C1 C6 1.527(3) . ?
C1 C2 1.529(3) . ?
C1 C7 1.536(3) . ?
C2 C3 1.517(3) . ?
C2 H2A 0.9900 . ?
C2 H2B 0.9900 . ?
C3 C4 1.513(3) . ?
C3 H3A 0.9900 . ?
C3 H3B 0.9900 . ?
C4 C5 1.536(3) . ?
C4 H4A 0.9900 . ?
C4 H4B 0.9900 . ?
C5 C9 1.531(3) . ?
C5 C8 1.533(3) . ?
C6 H6A 0.9800 . ?
C6 H6B 0.9800 . ?
C6 H6C 0.9800 . ?
C7 H7A 0.9800 . ?
C7 H7B 0.9800 . ?
C7 H7C 0.9800 . ?
C8 H8A 0.9800 . ?
C8 H8B 0.9800 . ?
C8 H8C 0.9800 . ?
C9 H9A 0.9800 . ?
C9 H9B 0.9800 . ?
C9 H9C 0.9800 . ?
C10 C16 1.524(3) . ?
C10 C11 1.531(3) . ?
C10 C15 1.541(3) . ?
C11 C12 1.516(4) . ?
C11 H11A 0.9900 . ?
C11 H11B 0.9900 . ?
C12 C13 1.507(4) . ?
C12 H12A 0.9900 . ?
C12 H12B 0.9900 . ?
C13 C14 1.531(3) . ?
C13 H13A 0.9900 . ?
C13 H13B 0.9900 . ?
C14 C18 1.527(3) . ?
C14 C17 1.538(3) . ?
C15 H15A 0.9800 . ?
C15 H15B 0.9800 . ?
C15 H15C 0.9800 . ?
C16 H16A 0.9800 . ?
C16 H16B 0.9800 . ?
C16 H16C 0.9800 . ?
C17 H17A 0.9800 . ?
C17 H17B 0.9800 . ?
C17 H17C 0.9800 . ?
C18 H18A 0.9800 . ?
C18 H18B 0.9800 . ?
C18 H18C 0.9800 . ?
C19 C20 1.537(3) . ?
C19 H19A 0.9900 . ?
C19 H19B 0.9900 . ?
C20 C21 1.516(3) . ?
C20 H20A 0.9900 . ?
C20 H20B 0.9900 . ?
C21 C24 1.508(3) . ?
C21 C22 1.520(3) . ?
C21 H21 1.0000 . ?
C22 C23 1.538(3) . ?
C22 H22A 0.9900 . ?
C22 H22B 0.9900 . ?
C23 H23A 0.9900 . ?
C23 H23B 0.9900 . ?
C24 C25 1.539(3) . ?
C24 H24A 0.9900 . ?
C24 H24B 0.9900 . ?
C25 H25A 0.9900 . ?
C25 H25B 0.9900 . ?
